data_1530815
loop_
_publ_author_name
'Springborg, J.'
'Zehnder, M.'

_publ_section_title
;
 Synthesis and crystal structure of a peroxo-bridged binuclear
 Rhodium(III) complex and its superoxo-bridged analogue
;
_journal_name_full 'Helvetica Chimica Acta'
_journal_page_first 2218
_journal_page_last 2225
_journal_volume 67
_journal_year 1984
_chemical_formula_sum 'H24 N11 O16 Rh2'
_chemical_name_systematic '(N H3)4 Rh (O H) (O2) Rh (N H3)3 (H2 O) (N O3)4'
_space_group_IT_number 33
_symmetry_space_group_name_Hall 'P 2c -2n'
_symmetry_space_group_name_H-M 'P n a 21'
_cell_angle_alpha 90
_cell_angle_beta 90
_cell_angle_gamma 90
_cell_formula_units_Z 4
_cell_length_a 14.997
_cell_length_b 11.952
_cell_length_c 10.489
_cell_volume 1880.092
_citation_journal_id_ASTM HCACAV
_cod_data_source_file Springborg_HCACAV_1984_1090.cif
_cod_data_source_block H24N11O16Rh2
_cod_database_code 1530815

loop_
_symmetry_equiv_pos_as_xyz
x,y,z
-x,-y,z+1/2
-x+1/2,y+1/2,z+1/2
x+1/2,-y+1/2,z

loop_
_atom_site_label
_atom_site_type_symbol
_atom_site_fract_x
_atom_site_fract_y
_atom_site_fract_z
_atom_site_occupancy
_atom_site_U_iso_or_equiv
_atom_site_attached_hydrogens
O7 O-2 0.4265 -0.0129 0.5171 1 0.0 0
O12 O-2 0.1361 -0.1265 0.0445 1 0.0 0
N6 N-3 0.2035 0.313 0.6862 1 0.0 3
O15 O-2 0.3394 0.0342 0.0219 1 0.0 0
O13 O-2 0.1612 -0.0818 -0.1555 1 0.0 0
O2 O 0.054 0.099 0.3482 1 0.0 0
O9 O-2 0.1039 -0.1487 0.5432 1 0.0 0
O16 O-2 0.2571 0.149 -0.0818 1 0.0 0
O6 O-2 0.4272 -0.0259 0.31 1 0.0 0
N10 N+5 0.1313 -0.1401 0.4069 1 0.0 0
N9 N+5 0.4263 -0.069 0.4029 1 0.0 0
O3 O-2 0.1672 0.2839 0.4124 1 0.0 1
O10 O-2 0.206 -0.0941 0.412 1 0.0 0
O11 O-2 0.1284 -0.2508 -0.0863 1 0.0 0
N12 N+5 0.311 0.0702 -0.0851 1 0.0 0
N7 N-3 0.0924 0.1209 0.7474 1 0.0 3
Rh1 Rh+3 0.1265 0.2061 0.25 1 0.0 0
O14 O-2 0.336 0.0268 -0.1848 1 0.0 0
O4 O-2 0.0156 0.3052 0.5953 1 0.0 2
N1 N-3 0.0153 0.321 0.2245 1 0.0 3
N2 N-3 0.1998 0.3215 0.1468 1 0.0 3
N3 N-3 0.0848 0.1203 0.0966 1 0.0 3
N11 N+5 0.1432 -0.1502 -0.0823 1 0.0 0
O8 O-2 0.0929 -0.1637 0.3308 1 0.0 0
O5 O-2 0.4246 -0.173 0.4177 1 0.0 0
N4 N-3 0.2397 0.103 0.2513 1 0.0 3
Rh2 Rh+3 0.1265 0.2058 0.5751 1 0.0 0
N8 N-3 0.2405 0.1069 0.5666 1 0.0 3
O1 O 0.0543 0.0921 0.474 1 0.0 0
